data_7064111
loop_
_publ_author_name
'Das, Nishan'
'Nandi, Nishithendu Bikash'
'K\/lak, Julia'
'Siero\'n, Les\/law'
'Novikov, Alexander S.'
'Maniukiewicz, Waldemar'
'Misra, Tarun Kumar'

_publ_section_title
;
 Antiferromagnetic cyclic tetrameric copper(ii) complex and 8-azaxanthine
 derived from
 1,3-dimethyl-5-(5&#x2032;-methyl-3&#x2032;-isoxazolyl-azo)-6-aminouracil:
 structures, non-covalent interactions and magnetism
;
_journal_issue 46
_journal_name_full 'New Journal of Chemistry'
_journal_page_first 20024
_journal_page_last 20038
_journal_paper_doi 10.1039/D5NJ03321G
_journal_volume 49
_journal_year 2025
_chemical_formula_moiety 'C20 H28 Cu4 N24 O8'
_chemical_formula_sum 'C20 H28 Cu4 N24 O8'
_chemical_formula_weight 986.86
_space_group_IT_number 2
_space_group_name_Hall '-P 1'
_space_group_name_H-M_alt 'P -1'
_symmetry_cell_setting triclinic
_symmetry_Int_Tables_number 2
_symmetry_space_group_name_Hall '-P 1'
_symmetry_space_group_name_H-M 'P -1'
_atom_sites_solution_hydrogens difmap
_atom_sites_solution_primary difmap
_atom_sites_solution_secondary difmap
_audit_update_record
;
2025-04-21 deposited with the CCDC.	2025-10-27 downloaded from the CCDC.
;
_cell_angle_alpha 107.43(2)
_cell_angle_beta 104.455(2)
_cell_angle_gamma 93.150(2)
_cell_formula_units_Z 1
_cell_length_a 8.3413(3)
_cell_length_b 8.5591(3)
_cell_length_c 12.6987(4)
_cell_measurement_reflns_used 20272
_cell_measurement_temperature 100
_cell_measurement_theta_max 32.6050
_cell_measurement_theta_min 3.7150
_cell_volume 829.30(11)
_computing_cell_refinement 'CrysAlisPro 1.171.42.64a (Rigaku OD, 2022)'
_computing_data_collection 'CrysAlisPro 1.171.42.64a (Rigaku OD, 2022)'
_computing_data_reduction 'CrysAlisPro 1.171.42.64a (Rigaku OD, 2022)'
_computing_structure_refinement 'SHELXL-2019/3 (Sheldrick, 2019)'
_diffrn_ambient_environment N~2~
_diffrn_ambient_temperature 100
_diffrn_detector 'Hybrid Pixel Array Detector'
_diffrn_detector_area_resol_mean 5.8140
_diffrn_detector_type 'Pilatus 300K'
_diffrn_measured_fraction_theta_full 0.998
_diffrn_measured_fraction_theta_max 0.998
_diffrn_measurement_device 'four-circle diffractometer'
_diffrn_measurement_device_type 'XtaLAB Synergy, Dualflex, Pilatus 300K'
_diffrn_measurement_method '\w scans'
_diffrn_radiation_monochromator mirror
_diffrn_radiation_probe x-ray
_diffrn_radiation_type 'Mo K\a'
_diffrn_radiation_wavelength 0.71073
_diffrn_reflns_av_R_equivalents 0.0196
_diffrn_reflns_av_unetI/netI 0.0110
_diffrn_reflns_limit_h_max 10
_diffrn_reflns_limit_h_min -10
_diffrn_reflns_limit_k_max 10
_diffrn_reflns_limit_k_min -10
_diffrn_reflns_limit_l_max 15
_diffrn_reflns_limit_l_min -15
_diffrn_reflns_number 19085
_diffrn_reflns_theta_full 25.24
_diffrn_reflns_theta_max 25.25
_diffrn_reflns_theta_min 3.47
_diffrn_source 'micro-focus sealed X-ray tube'
_diffrn_source_type 'PhotonJet (Mo) X-ray Source'
_exptl_absorpt_coefficient_mu 2.616
_exptl_absorpt_correction_T_max 1.000
_exptl_absorpt_correction_T_min 0.399
_exptl_absorpt_correction_type gaussian
_exptl_absorpt_process_details
;
CrysAlisPro 1.171.42.64a (Rigaku Oxford Diffraction, 2022)
Numerical absorption correction based on gaussian integration over
a multifaceted crystal model
Empirical absorption correction using spherical harmonics,
implemented in SCALE3 ABSPACK scaling algorithm.
Empirical correction (ABSPACK) includes:
- Absorption correction using spherical harmonics
- Frame scaling
- Detector area scaling
;
_exptl_crystal_colour black
_exptl_crystal_density_diffrn 1.976
_exptl_crystal_description prism
_exptl_crystal_F_000 496
_exptl_crystal_preparation 'Magnetic properties'
_exptl_crystal_recrystallization_method 'Re-crystallisation from solvent: Methanol'
_exptl_crystal_size_max 0.470
_exptl_crystal_size_mid 0.180
_exptl_crystal_size_min 0.170
_refine_diff_density_max 0.905
_refine_diff_density_min -0.702
_refine_diff_density_rms 0.091
_refine_ls_extinction_method none
_refine_ls_goodness_of_fit_ref 1.072
_refine_ls_hydrogen_treatment mixed
_refine_ls_matrix_type full
_refine_ls_number_parameters 262
_refine_ls_number_reflns 2983
_refine_ls_number_restraints 3
_refine_ls_restrained_S_all 1.072
_refine_ls_R_factor_all 0.0311
_refine_ls_R_factor_gt 0.0306
_refine_ls_shift/su_max 0.002
_refine_ls_shift/su_mean 0.000
_refine_ls_structure_factor_coef Fsqd
_refine_ls_weighting_details 'W=1/[\S^2^(FO^2^)+(0.0324P)^2^+2.5968P] WHERE P=(FO^2^+2FC^2^)/3'
_refine_ls_weighting_scheme calc
_refine_ls_wR_factor_gt 0.0798
_refine_ls_wR_factor_ref 0.0801
_reflns_number_gt 2917
_reflns_number_total 2983
_reflns_threshold_expression I>2\s(I)
_cod_data_source_file d5nj03321g2.cif
_cod_data_source_block S1
_cod_depositor_comments 'Adding full bibliography for 7064111--7064113.cif.'
_cod_database_code 7064111

loop_
_space_group_symop_id
_space_group_symop_operation_xyz
1 x,y,z
2 -x,-y,-z

loop_
_atom_site_aniso_label
_atom_site_aniso_U_11
_atom_site_aniso_U_22
_atom_site_aniso_U_33
_atom_site_aniso_U_23
_atom_site_aniso_U_13
_atom_site_aniso_U_12
Cu1 0.0129(2) 0.0139(2) 0.0141(2) 0.0042(1) 0.0033(1) -0.0020(1)
Cu2 0.0175(2) 0.0207(2) 0.0207(2) 0.0088(2) 0.0044(2) -0.0033(2)
O1 0.0307(13) 0.0291(13) 0.0169(11) 0.0064(10) 0.0048(10) -0.0080(10)
O2 0.0451(16) 0.0447(16) 0.0158(12) 0.0123(11) 0.0066(11) -0.0083(12)
O3 0.0264(12) 0.0233(12) 0.0215(11) 0.0066(9) 0.0077(10) -0.0044(10)
O4 0.0232(12) 0.0278(12) 0.0240(12) 0.0106(10) 0.0099(10) 0.0053(10)
N1 0.0150(12) 0.0183(13) 0.0165(12) 0.0066(10) 0.0038(10) 0.0000(10)
N2 0.0204(13) 0.0206(13) 0.0138(12) 0.0061(10) 0.0041(10) -0.0029(10)
N3 0.0311(16) 0.0275(15) 0.0166(14) 0.0047(12) 0.0047(12) -0.0084(12)
N4 0.0139(12) 0.0163(12) 0.0220(13) 0.0075(10) 0.0057(10) 0.0020(10)
N5 0.0163(12) 0.0181(13) 0.0167(13) 0.0068(10) 0.0047(10) 0.0020(10)
N6 0.0169(13) 0.0194(13) 0.0235(14) 0.0111(11) 0.0080(11) -0.0002(10)
N7 0.0177(13) 0.0164(13) 0.0174(13) 0.0059(10) -0.0008(11) -0.0024(10)
N8 0.0246(14) 0.0164(13) 0.0297(17) 0.0059(12) 0.0049(13) 0.0019(11)
N9 0.0395(18) 0.0315(17) 0.0292(18) 0.0065(14) -0.0086(15) -0.0012(14)
N10 0.0209(15) 0.0222(14) 0.0377(17) 0.0129(13) 0.0052(12) -0.0042(11)
N11 0.0293(18) 0.0240(15) 0.0244(14) 0.0089(12) 0.0073(12) -0.0050(12)
N12 0.0280(17) 0.0382(18) 0.0373(18) 0.0176(15) 0.0104(14) 0.0014(14)
C1 0.0179(15) 0.0179(15) 0.0157(14) 0.0067(12) 0.0058(12) 0.0058(12)
C2 0.0260(17) 0.0253(17) 0.0191(16) 0.0062(13) 0.0061(13) -0.0012(13)
C3 0.0241(16) 0.0199(15) 0.0197(16) 0.0052(13) 0.0076(13) 0.0019(13)
C4 0.0171(14) 0.0164(14) 0.0159(14) 0.0051(12) 0.0051(12) 0.0035(11)
C5 0.0277(17) 0.0263(17) 0.0242(17) 0.0123(14) 0.0059(14) -0.0057(14)
C6 0.052(3) 0.051(3) 0.0180(18) 0.0037(17) 0.0008(17) -0.026(2)
C7 0.0181(15) 0.0188(15) 0.0221(16) 0.0096(13) 0.0100(12) 0.0072(12)
C8 0.0228(16) 0.0250(16) 0.0205(16) 0.0125(13) 0.0098(13) 0.0029(13)
C9 0.0259(17) 0.0253(16) 0.0191(16) 0.0089(13) 0.0100(13) 0.0029(13)
C10 0.037(2) 0.039(2) 0.0194(17) 0.0103(15) 0.0049(15) -0.0082(16)

loop_
_atom_site_label
_atom_site_type_symbol
_atom_site_thermal_displace_type
_atom_site_fract_x
_atom_site_fract_y
_atom_site_fract_z
_atom_site_occupancy
_atom_site_U_iso_or_equiv
_atom_site_calc_flag
_atom_site_refinement_flags
_atom_site_disorder_assembly
_atom_site_disorder_group
Cu1 Cu Uani 0.24894(4) 0.53981(4) 0.43682(3) 1.000 0.0140(1) d . . .
Cu2 Cu Uani 0.75048(5) 0.92173(5) 0.63039(3) 1.000 0.0196(1) d . . .
O1 O Uani 0.2128(3) 0.5372(3) 0.28119(19) 1.000 0.0267(7) d . . .
O2 O Uani 0.4957(3) 0.6824(3) 0.9858(2) 1.000 0.0356(9) d . . .
O3 O Uani 0.7464(3) 0.9409(3) 0.79381(19) 1.000 0.0240(7) d . . .
O4 O Uani 0.0334(3) 0.6948(2) 0.44706(15) 1.000 0.0238(7) d D . .
N1 N Uani 0.2754(3) 0.5282(3) 0.5911(2) 1.000 0.0166(7) d . . .
N2 N Uani 0.3936(3) 0.5928(3) 0.7911(2) 1.000 0.0185(7) d . . .
N3 N Uani 0.6196(4) 0.8139(4) 0.8903(2) 1.000 0.0265(9) d . . .
N4 N Uani 0.5362(3) 0.7770(3) 0.5981(2) 1.000 0.0170(7) d . . .
N5 N Uani 0.4446(3) 0.7164(3) 0.4919(2) 1.000 0.0168(7) d . . .
N6 N Uani 0.6522(3) 0.8901(3) 0.4713(2) 1.000 0.0186(8) d . . .
N7 N Uani 0.1059(3) 0.3130(3) 0.3705(2) 1.000 0.0183(8) d . . .
N8 N Uani 0.0171(3) 0.2793(3) 0.2724(2) 1.000 0.0245(9) d . . .
N9 N Uani -0.0680(4) 0.2448(4) 0.1794(3) 1.000 0.0379(10) d . . .
N10 N Uani 0.9562(4) 1.0734(3) 0.6680(3) 1.000 0.0271(9) d . . .
N11 N Uani 1.0939(4) 1.0307(3) 0.6903(2) 1.000 0.0261(9) d . . .
N12 N Uani 1.2297(4) 0.9962(4) 0.7108(3) 1.000 0.0332(10) d . . .
C1 C Uani 0.3850(4) 0.6135(4) 0.6857(3) 1.000 0.0165(8) d . . .
C2 C Uani 0.5011(4) 0.6957(4) 0.8944(3) 1.000 0.0239(10) d . . .
C3 C Uani 0.6339(4) 0.8360(4) 0.7924(3) 1.000 0.0213(9) d . . .
C4 C Uani 0.5114(4) 0.7370(4) 0.6862(3) 1.000 0.0164(8) d . . .
C5 C Uani 0.2823(4) 0.4574(4) 0.7969(3) 1.000 0.0258(10) d . . .
C6 C Uani 0.7376(6) 0.9193(6) 0.9997(3) 1.000 0.0451(15) d . . .
C7 C Uani 0.5094(4) 0.7904(4) 0.4217(3) 1.000 0.0180(9) d . . .
C8 C Uani 0.4186(4) 0.7577(4) 0.3058(3) 1.000 0.0209(9) d . . .
C9 C Uani 0.2806(4) 0.6395(4) 0.2440(3) 1.000 0.0224(9) d . . .
C10 C Uani 0.1986(5) 0.6239(5) 0.1203(3) 1.000 0.0327(11) d . . .
H1 H Uiso 0.20280 0.45500 0.59708 1.000 0.0200 c RU . .
H4A H Uiso 0.0176(8) 0.7318(19) 0.5123(3) 1.000 0.0360 d DU . .
H4B H Uiso 0.043(2) 0.7725(4) 0.4204(4) 1.000 0.0360 d DU . .
H5A H Uiso 0.16903 0.48698 0.78885 1.000 0.0390 c RU . .
H5B H Uiso 0.32379 0.43957 0.87112 1.000 0.0390 c RU . .
H5C H Uiso 0.28006 0.35583 0.73467 1.000 0.0390 c RU . .
H6 H Uiso 0.69989 0.93957 0.43303 1.000 0.0220 c RU . .
H6A H Uiso 0.84723 0.88102 1.00746 1.000 0.0680 c RU . .
H6B H Uiso 0.69566 0.91261 1.06398 1.000 0.0680 c RU . .
H6C H Uiso 0.74824 1.03414 1.00024 1.000 0.0680 c RU . .
H8 H Uiso 0.45633 0.82373 0.26614 1.000 0.0250 c RU . .
H10A H Uiso 0.27479 0.68117 0.09187 1.000 0.0490 c RU . .
H10B H Uiso 0.09506 0.67353 0.11515 1.000 0.0490 c RU . .
H10C H Uiso 0.17287 0.50667 0.07355 1.000 0.0490 c RU . .

loop_
_atom_type_symbol
_atom_type_description
_atom_type_scat_dispersion_real
_atom_type_scat_dispersion_imag
_atom_type_scat_source
C C 0.0033 0.0016 ' International Tables Vol C Tables 4.2.6.8 and 6.1.1.4'
H H 0.0000 0.0000 ' International Tables Vol C Tables 4.2.6.8 and 6.1.1.4'
Cu Cu 0.3201 1.2651 ' International Tables Vol C Tables 4.2.6.8 and 6.1.1.4'
N N 0.0061 0.0033 ' International Tables Vol C Tables 4.2.6.8 and 6.1.1.4'
O O 0.0106 0.0060 ' International Tables Vol C Tables 4.2.6.8 and 6.1.1.4'

loop_
_geom_angle_atom_site_label_1
_geom_angle_atom_site_label_2
_geom_angle_atom_site_label_3
_geom_angle
_geom_angle_site_symmetry_1
_geom_angle_site_symmetry_3
O1 Cu1 O4 87.60(9) . .
O1 Cu1 N1 176.08(11) . .
O1 Cu1 N5 91.86(11) . .
O1 Cu1 N7 86.67(11) . .
O4 Cu1 N1 92.59(9) . .
O4 Cu1 N5 101.14(9) . .
O4 Cu1 N7 97.02(9) . .
N1 Cu1 N5 91.95(10) . .
N1 Cu1 N7 89.41(10) . .
N5 Cu1 N7 161.71(11) . .
O3 Cu2 N4 79.64(10) . .
O3 Cu2 N6 154.78(11) . .
O3 Cu2 N10 98.38(13) . .
O3 Cu2 N7 87.42(10) . 2_666
O3 Cu2 N8 68.47(9) . 2_666
N4 Cu2 N6 78.22(11) . .
N4 Cu2 N10 176.80(12) . .
N4 Cu2 N7 88.77(10) . 2_666
N4 Cu2 N8 98.61(9) . 2_666
N6 Cu2 N10 103.17(13) . .
N6 Cu2 N7 103.96(10) . 2_666
N6 Cu2 N8 126.86(9) . 2_666
N7 Cu2 N10 93.67(11) 2_666 .
N8 Cu2 N10 82.90(10) 2_666 .
N7 Cu2 N8 23.58(7) 2_666 2_666
Cu1 O1 C9 128.2(2) . .
Cu2 O3 C3 110.5(2) . .
Cu1 N1 C1 128.7(2) . .
C1 N2 C2 123.4(3) . .
C1 N2 C5 119.6(3) . .
C2 N2 C5 117.0(3) . .
C2 N3 C3 123.8(3) . .
C2 N3 C6 118.1(3) . .
C3 N3 C6 118.1(3) . .
Cu2 N4 N5 117.9(2) . .
Cu2 N4 C4 115.6(2) . .
N5 N4 C4 126.1(3) . .
Cu1 O4 H4A 115.8(8) . .
Cu1 O4 H4B 111.5(11) . .
H4A O4 H4B 109.7(12) . .
N4 N5 C7 109.9(3) . .
Cu1 N5 C7 125.7(2) . .
Cu1 N5 N4 124.4(2) . .
Cu2 N6 C7 116.6(2) . .
Cu1 N7 Cu2 116.92(11) . 2_666
Cu1 N7 N8 115.5(2) . .
Cu2 N7 N8 104.64(19) 2_666 .
N7 N8 N9 178.9(3) . .
Cu2 N8 N7 51.79(16) 2_666 .
Cu2 N8 N9 127.5(2) 2_666 .
Cu2 N10 N11 122.2(2) . .
N10 N11 N12 176.7(3) . .
N1 C1 N2 123.8(3) . .
N1 C1 C4 120.5(3) . .
N2 C1 C4 115.8(3) . .
Cu1 N1 H1 116.00 . .
C1 N1 H1 116.00 . .
O2 C2 N2 121.6(3) . .
O2 C2 N3 120.2(3) . .
N2 C2 N3 118.1(3) . .
O3 C3 N3 120.9(3) . .
N3 C3 C4 117.2(3) . .
O3 C3 C4 121.8(3) . .
N4 C4 C3 110.6(3) . .
C1 C4 C3 121.1(3) . .
N4 C4 C1 128.4(3) . .
Cu2 N6 H6 122.00 . .
C7 N6 H6 122.00 . .
N5 C7 N6 116.7(3) . .
N5 C7 C8 119.7(3) . .
N6 C7 C8 123.6(3) . .
C7 C8 C9 126.8(3) . .
O1 C9 C8 126.1(3) . .
O1 C9 C10 114.8(3) . .
C8 C9 C10 119.1(3) . .
N2 C5 H5A 109.00 . .
N2 C5 H5B 109.00 . .
N2 C5 H5C 110.00 . .
H5A C5 H5B 109.00 . .
H5A C5 H5C 109.00 . .
H5B C5 H5C 109.00 . .
N3 C6 H6A 109.00 . .
N3 C6 H6B 109.00 . .
N3 C6 H6C 109.00 . .
H6A C6 H6B 109.00 . .
H6A C6 H6C 109.00 . .
H6B C6 H6C 109.00 . .
C7 C8 H8 117.00 . .
C9 C8 H8 117.00 . .
C9 C10 H10A 109.00 . .
C9 C10 H10B 110.00 . .
C9 C10 H10C 109.00 . .
H10A C10 H10B 109.00 . .
H10A C10 H10C 109.00 . .
H10B C10 H10C 109.00 . .

loop_
_geom_bond_atom_site_label_1
_geom_bond_atom_site_label_2
_geom_bond_distance
_geom_bond_site_symmetry_2
Cu1 O1 1.916(2) .
Cu1 O4 2.299(2) .
Cu1 N1 1.949(2) .
Cu1 N5 1.991(3) .
Cu1 N7 2.041(3) .
Cu2 O3 2.041(2) .
Cu2 N4 1.996(3) .
Cu2 N6 1.910(2) .
Cu2 N10 1.958(3) .
Cu2 N7 2.394(3) 2_666
Cu2 N8 2.947(3) 2_666
O1 C9 1.279(4) .
O2 C2 1.211(4) .
O3 C3 1.256(4) .
N1 C1 1.290(4) .
N2 C1 1.387(4) .
N2 C2 1.391(4) .
N2 C5 1.476(4) .
N3 C2 1.397(5) .
N3 C3 1.345(4) .
N3 C6 1.477(5) .
N4 N5 1.302(3) .
N4 C4 1.322(4) .
O4 H4A 0.840(5) .
O4 H4B 0.840(5) .
N5 C7 1.425(4) .
N6 C7 1.317(4) .
N7 N8 1.218(3) .
N8 N9 1.156(4) .
N10 N11 1.216(5) .
N11 N12 1.172(5) .
N1 H1 0.8800 .
C1 C4 1.449(5) .
C3 C4 1.454(5) .
N6 H6 0.8800 .
C7 C8 1.411(5) .
C8 C9 1.382(5) .
C9 C10 1.510(5) .
C5 H5A 0.9800 .
C5 H5B 0.9800 .
C5 H5C 0.9800 .
C6 H6A 0.9800 .
C6 H6B 0.9800 .
C6 H6C 0.9800 .
C8 H8 0.9500 .
C10 H10A 0.9800 .
C10 H10B 0.9800 .
C10 H10C 0.9800 .

loop_
_geom_hbond_atom_site_label_D
_geom_hbond_atom_site_label_H
_geom_hbond_atom_site_label_A
_geom_hbond_distance_DH
_geom_hbond_distance_HA
_geom_hbond_distance_DA
_geom_hbond_angle_DHA
_geom_hbond_site_symmetry_A
N1 H1 O4 0.8800 2.1400 2.966(3) 156.00 2_566
O4 H4A N7 0.840(5) 2.118(9) 2.855(3) 146.2(13) 2_566
O4 H4B N10 0.840(5) 1.972(5) 2.804(4) 170.1(7) 2_676
N6 H6 N12 0.8800 2.2500 3.106(4) 162.00 2_776

loop_
_geom_torsion_atom_site_label_1
_geom_torsion_atom_site_label_2
_geom_torsion_atom_site_label_3
_geom_torsion_atom_site_label_4
_geom_torsion
_geom_torsion_site_symmetry_1
_geom_torsion_site_symmetry_3
_geom_torsion_site_symmetry_4
O4 Cu1 O1 C9 90.6(3) . . .
N5 Cu1 O1 C9 -10.5(3) . . .
N7 Cu1 O1 C9 -172.2(3) . . .
O4 Cu1 N1 C1 -100.6(3) . . .
N5 Cu1 N1 C1 0.6(3) . . .
N7 Cu1 N1 C1 162.4(3) . . .
O1 Cu1 N5 N4 -178.2(2) . . .
O1 Cu1 N5 C7 -0.8(3) . . .
O4 Cu1 N5 N4 93.9(2) . . .
O4 Cu1 N5 C7 -88.8(3) . . .
N1 Cu1 N5 N4 0.9(3) . . .
N1 Cu1 N5 C7 178.2(3) . . .
O1 Cu1 N7 N8 -19.0(2) . . .
O1 Cu1 N7 Cu2 104.84(13) . . 2_666
O4 Cu1 N7 N8 68.2(2) . . .
O4 Cu1 N7 Cu2 -167.99(10) . . 2_666
N1 Cu1 N7 N8 160.8(2) . . .
N1 Cu1 N7 Cu2 -75.46(13) . . 2_666
N4 Cu2 O3 C3 11.1(2) . . .
N6 Cu2 O3 C3 39.9(4) . . .
N10 Cu2 O3 C3 -171.5(2) . . .
N7 Cu2 O3 C3 -78.2(2) 2_666 . .
N8 Cu2 O3 C3 -92.6(2) 2_666 . .
O3 Cu2 N4 N5 175.1(2) . . .
O3 Cu2 N4 C4 -12.5(2) . . .
N6 Cu2 N4 N5 7.2(2) . . .
N6 Cu2 N4 C4 179.6(3) . . .
N7 Cu2 N4 N5 -97.3(2) 2_666 . .
N7 Cu2 N4 C4 75.1(2) 2_666 . .
N8 Cu2 N4 N5 -118.8(2) 2_666 . .
N8 Cu2 N4 C4 53.6(2) 2_666 . .
O3 Cu2 N6 C7 -32.4(4) . . .
N4 Cu2 N6 C7 -3.4(2) . . .
N10 Cu2 N6 C7 179.6(2) . . .
N7 Cu2 N6 C7 82.4(3) 2_666 . .
N8 Cu2 N6 C7 88.7(3) 2_666 . .
O3 Cu2 N10 N11 82.0(3) . . .
N6 Cu2 N10 N11 -111.2(3) . . .
N7 Cu2 N10 N11 -6.0(3) 2_666 . .
N8 Cu2 N10 N11 15.0(3) 2_666 . .
O3 Cu2 N7 Cu1 93.78(13) . 2_666 2_666
O3 Cu2 N7 N8 -35.4(2) . 2_666 2_666
N4 Cu2 N7 Cu1 14.10(13) . 2_666 2_666
N4 Cu2 N7 N8 -115.1(2) . 2_666 2_666
N6 Cu2 N7 Cu1 -63.44(14) . 2_666 2_666
N6 Cu2 N7 N8 167.4(2) . 2_666 2_666
N10 Cu2 N7 Cu1 -167.98(15) . 2_666 2_666
N10 Cu2 N7 N8 62.8(2) . 2_666 2_666
O3 Cu2 N8 N7 141.5(2) . 2_666 2_666
O3 Cu2 N8 N9 -39.5(3) . 2_666 2_666
N4 Cu2 N8 N7 66.3(2) . 2_666 2_666
N4 Cu2 N8 N9 -114.7(3) . 2_666 2_666
N6 Cu2 N8 N7 -15.4(2) . 2_666 2_666
N6 Cu2 N8 N9 163.6(3) . 2_666 2_666
N10 Cu2 N8 N7 -116.5(2) . 2_666 2_666
N10 Cu2 N8 N9 62.4(3) . 2_666 2_666
Cu1 O1 C9 C8 13.1(5) . . .
Cu1 O1 C9 C10 -167.4(2) . . .
Cu2 O3 C3 N3 172.9(3) . . .
Cu2 O3 C3 C4 -8.9(4) . . .
Cu1 N1 C1 N2 -179.0(2) . . .
Cu1 N1 C1 C4 -0.4(5) . . .
C2 N2 C1 N1 -173.4(3) . . .
C2 N2 C1 C4 7.9(5) . . .
C5 N2 C1 N1 5.4(5) . . .
C5 N2 C1 C4 -173.2(3) . . .
C1 N2 C2 O2 173.8(3) . . .
C1 N2 C2 N3 -7.6(5) . . .
C5 N2 C2 O2 -5.1(5) . . .
C5 N2 C2 N3 173.5(3) . . .
C3 N3 C2 O2 179.8(4) . . .
C3 N3 C2 N2 1.2(5) . . .
C6 N3 C2 O2 0.7(5) . . .
C6 N3 C2 N2 -177.9(3) . . .
C2 N3 C3 O3 -177.8(3) . . .
C2 N3 C3 C4 3.9(5) . . .
C6 N3 C3 O3 1.4(5) . . .
C6 N3 C3 C4 -177.0(4) . . .
Cu2 N4 N5 Cu1 168.77(13) . . .
Cu2 N4 N5 C7 -9.0(3) . . .
C4 N4 N5 Cu1 -2.8(4) . . .
C4 N4 N5 C7 179.5(3) . . .
Cu2 N4 C4 C1 -168.4(3) . . .
Cu2 N4 C4 C3 11.2(4) . . .
N5 N4 C4 C1 3.4(6) . . .
N5 N4 C4 C3 -177.1(3) . . .
Cu1 N5 C7 N6 -171.6(2) . . .
Cu1 N5 C7 C8 9.8(4) . . .
N4 N5 C7 N6 6.1(4) . . .
N4 N5 C7 C8 -172.6(3) . . .
Cu2 N6 C7 N5 -0.4(4) . . .
Cu2 N6 C7 C8 178.2(3) . . .
Cu1 N7 N8 Cu2 130.0(2) . . 2_666
N1 C1 C4 N4 -1.6(6) . . .
N1 C1 C4 C3 178.9(3) . . .
N2 C1 C4 N4 177.1(3) . . .
N2 C1 C4 C3 -2.4(5) . . .
O3 C3 C4 N4 -1.2(5) . . .
O3 C3 C4 C1 178.4(3) . . .
N3 C3 C4 N4 177.2(3) . . .
N3 C3 C4 C1 -3.3(5) . . .
N5 C7 C8 C9 -10.5(6) . . .
N6 C7 C8 C9 171.0(3) . . .
C7 C8 C9 O1 -1.2(6) . . .
C7 C8 C9 C10 179.4(4) . . .
